data_8107570
loop_
_publ_author_name
'Li, Xiaohua'
'Zhao, Xin'
'Tang, Wenqiang'

_publ_section_title
;
 The crystal structure of
 (E)-4-fluoro-N&#x2032;-(1-(2-hydroxyphenyl)propylidene)benzohydrazide,
 C16H15FN2O2
;
_journal_issue 4
_journal_name_full 'Zeitschrift f\"ur Kristallographie - New Crystal Structures'
_journal_page_first 809
_journal_page_last 811
_journal_paper_doi 10.1515/ncrs-2023-0226
_journal_volume 238
_journal_year 2023
_chemical_formula_moiety 'C16 H15 F N2 O2'
_chemical_formula_sum 'C16 H15 F N2 O2'
_chemical_formula_weight 286.30
_space_group_crystal_system monoclinic
_space_group_IT_number 14
_space_group_name_Hall '-P 2ybc'
_space_group_name_H-M_alt 'P 1 21/c 1'
_atom_sites_solution_hydrogens geom
_atom_sites_solution_primary dual
_cell_angle_alpha 90
_cell_angle_beta 102.753(10)
_cell_angle_gamma 90
_cell_formula_units_Z 4
_cell_length_a 14.6825(16)
_cell_length_b 11.7155(11)
_cell_length_c 8.8285(7)
_cell_measurement_reflns_used 1861
_cell_measurement_temperature 293(2)
_cell_measurement_theta_max 25.9580
_cell_measurement_theta_min 4.1770
_cell_volume 1481.2(3)
_computing_cell_refinement 'Bruker FRAMBO'
_computing_data_collection 'Bruker FRAMBO'
_computing_data_reduction 'Bruker SAINT'
_computing_molecular_graphics 'Olex2 1.5 (Dolomanov et al., 2009)'
_computing_publication_material 'Olex2 1.5 (Dolomanov et al., 2009)'
_computing_structure_refinement 'SHELXL 2018/3 (Sheldrick, 2015)'
_computing_structure_solution 'SHELXT 2018/2 (Sheldrick, 2018)'
_diffrn_ambient_temperature 293(2)
_diffrn_detector 'CCD plate'
_diffrn_detector_type EosS2
_diffrn_measured_fraction_theta_full 0.997
_diffrn_measured_fraction_theta_max 0.844
_diffrn_measurement_device_type 'multiwire proportional'
_diffrn_measurement_method 'phi and omega scans'
_diffrn_radiation_monochromator graphite
_diffrn_radiation_type MoK\a
_diffrn_radiation_wavelength 0.71073
_diffrn_reflns_av_R_equivalents 0.0234
_diffrn_reflns_av_unetI/netI 0.0437
_diffrn_reflns_Laue_measured_fraction_full 0.997
_diffrn_reflns_Laue_measured_fraction_max 0.844
_diffrn_reflns_limit_h_max 11
_diffrn_reflns_limit_h_min -20
_diffrn_reflns_limit_k_max 7
_diffrn_reflns_limit_k_min -16
_diffrn_reflns_limit_l_max 11
_diffrn_reflns_limit_l_min -11
_diffrn_reflns_number 6706
_diffrn_reflns_point_group_measured_fraction_full 0.997
_diffrn_reflns_point_group_measured_fraction_max 0.844
_diffrn_reflns_theta_full 25.242
_diffrn_reflns_theta_max 29.254
_diffrn_reflns_theta_min 3.335
_exptl_absorpt_coefficient_mu 0.094
_exptl_absorpt_correction_type none
_exptl_crystal_colour colourless
_exptl_crystal_density_diffrn 1.284
_exptl_crystal_description block
_exptl_crystal_F_000 600
_exptl_crystal_size_max 0.42
_exptl_crystal_size_mid 0.37
_exptl_crystal_size_min 0.32
_refine_diff_density_max 0.209
_refine_diff_density_min -0.205
_refine_diff_density_rms 0.037
_refine_ls_extinction_coef .
_refine_ls_extinction_method none
_refine_ls_goodness_of_fit_ref 1.089
_refine_ls_hydrogen_treatment constr
_refine_ls_matrix_type full
_refine_ls_number_parameters 192
_refine_ls_number_reflns 3406
_refine_ls_number_restraints 1
_refine_ls_restrained_S_all 1.090
_refine_ls_R_factor_all 0.1043
_refine_ls_R_factor_gt 0.0670
_refine_ls_shift/su_max 0.000
_refine_ls_shift/su_mean 0.000
_refine_ls_structure_factor_coef Fsqd
_refine_ls_weighting_details 'w=1/[\s^2^(Fo^2^)+(0.0542P)^2^+0.3709P] where P=(Fo^2^+2Fc^2^)/3'
_refine_ls_weighting_scheme calc
_refine_ls_wR_factor_gt 0.1465
_refine_ls_wR_factor_ref 0.1669
_reflns_Friedel_coverage 0.000
_reflns_Friedel_fraction_full .
_reflns_Friedel_fraction_max .
_reflns_number_gt 2188
_reflns_number_total 3406
_reflns_threshold_expression 'I > 2\s(I)'
_cod_data_source_file suppl_j_ncrs-2023-0226_suppl_001.cif
_cod_data_source_block a4b6
_cod_original_cell_volume 1481.2(2)
_cod_database_code 8107570
_shelx_space_group_comment
;
The symmetry employed for this shelxl refinement is uniquely defined
by the following loop, which should always be used as a source of
symmetry information in preference to the above space-group names.
They are only intended as comments.
;
_olex2_refinement_description
;
1. Fixed Uiso
 At 1.2 times of:
  All C(H) groups, All C(H,H) groups, All N(H) groups
 At 1.5 times of:
  All C(H,H,H) groups, All O(H) groups
2. Rigid bond restraints
 C1, C6
 with sigma for 1-2 distances of 0.01 and sigma for 1-3 distances of 0.02
3.a Secondary CH2 refined with riding coordinates:
 C15(H15A,H15B)
3.b Aromatic/amide H refined with riding coordinates:
 C2(H2), C3(H3), C5(H5), C6(H6), C10(H10), C11(H11), C12(H12), C13(H13), N1(H1)
3.c Idealised Me refined as rotating group:
 C16(H16A,H16B,H16C)
3.d Idealised tetrahedral OH refined as rotating group:
 O2(H2A)
;
_olex2_submission_special_instructions 'No special instructions were received'

loop_
_space_group_symop_operation_xyz
'x, y, z'
'-x, y+1/2, -z+1/2'
'-x, -y, -z'
'x, -y-1/2, z-1/2'

loop_
_atom_site_label
_atom_site_type_symbol
_atom_site_fract_x
_atom_site_fract_y
_atom_site_fract_z
_atom_site_U_iso_or_equiv
_atom_site_adp_type
_atom_site_occupancy
_atom_site_site_symmetry_order
_atom_site_calc_flag
_atom_site_refinement_flags_posn
_atom_site_refinement_flags_adp
_atom_site_refinement_flags_occupancy
_atom_site_disorder_assembly
_atom_site_disorder_group
C1 C 0.4480(2) 0.9984(3) 0.2661(4) 0.0844(10) Uani 1 1 d . U . . .
C2 C 0.4618(2) 0.8848(3) 0.2691(3) 0.0780(8) Uani 1 1 d . . . . .
H2 H 0.504545 0.852190 0.218435 0.094 Uiso 1 1 calc R U . . .
C3 C 0.41068(17) 0.8176(2) 0.3494(3) 0.0601(6) Uani 1 1 d . . . . .
H3 H 0.419211 0.738868 0.352947 0.072 Uiso 1 1 calc R U . . .
C4 C 0.34696(16) 0.86685(18) 0.4244(2) 0.0461(5) Uani 1 1 d . . . . .
C5 C 0.33580(19) 0.9843(2) 0.4208(3) 0.0620(7) Uani 1 1 d . . . . .
H5 H 0.294012 1.018274 0.472369 0.074 Uiso 1 1 calc R U . . .
C6 C 0.3871(2) 1.0511(2) 0.3401(3) 0.0829(10) Uani 1 1 d . U . . .
H6 H 0.380245 1.130049 0.336522 0.099 Uiso 1 1 calc R U . . .
C7 C 0.28993(16) 0.79810(18) 0.5108(2) 0.0445(5) Uani 1 1 d . . . . .
C8 C 0.18331(15) 0.52828(18) 0.4896(2) 0.0439(5) Uani 1 1 d . . . . .
C9 C 0.12743(15) 0.47227(18) 0.5878(2) 0.0432(5) Uani 1 1 d . . . . .
C10 C 0.09510(18) 0.3603(2) 0.5589(3) 0.0595(7) Uani 1 1 d . . . . .
H10 H 0.111027 0.319859 0.477888 0.071 Uiso 1 1 calc R U . . .
C11 C 0.0404(2) 0.3081(2) 0.6470(3) 0.0687(7) Uani 1 1 d . . . . .
H11 H 0.019206 0.233901 0.624211 0.082 Uiso 1 1 calc R U . . .
C12 C 0.01716(19) 0.3657(2) 0.7682(3) 0.0674(7) Uani 1 1 d . . . . .
H12 H -0.020125 0.330813 0.827265 0.081 Uiso 1 1 calc R U . . .
C13 C 0.04885(18) 0.4745(2) 0.8022(3) 0.0610(7) Uani 1 1 d . . . . .
H13 H 0.034069 0.512496 0.886060 0.073 Uiso 1 1 calc R U . . .
C14 C 0.10263(15) 0.52878(19) 0.7134(2) 0.0460(5) Uani 1 1 d . . . . .
C15 C 0.20053(19) 0.4696(2) 0.3468(3) 0.0615(7) Uani 1 1 d . . . . .
H15A H 0.148311 0.419619 0.305276 0.074 Uiso 1 1 calc R U . . .
H15B H 0.203935 0.526534 0.268487 0.074 Uiso 1 1 calc R U . . .
C16 C 0.2884(3) 0.4013(4) 0.3793(5) 0.1219(14) Uani 1 1 d . . . . .
H16A H 0.294377 0.361643 0.286823 0.183 Uiso 1 1 calc R U . . .
H16B H 0.286624 0.347045 0.460038 0.183 Uiso 1 1 calc R U . . .
H16C H 0.340895 0.451337 0.411932 0.183 Uiso 1 1 calc R U . . .
F1 F 0.49699(16) 1.0654(2) 0.1871(3) 0.1378(9) Uani 1 1 d . . . . .
N1 N 0.26706(12) 0.69130(14) 0.45606(18) 0.0430(4) Uani 1 1 d . . . . .
H1 H 0.284732 0.664779 0.376361 0.052 Uiso 1 1 calc R U . . .
N2 N 0.21402(12) 0.62795(14) 0.53535(18) 0.0418(4) Uani 1 1 d . . . . .
O1 O 0.26594(12) 0.83618(13) 0.62555(16) 0.0597(5) Uani 1 1 d . . . . .
O2 O 0.12761(12) 0.63765(13) 0.75253(18) 0.0563(5) Uani 1 1 d . . . . .
H2A H 0.159798 0.662198 0.694776 0.085 Uiso 1 1 calc R U . . .

loop_
_atom_site_aniso_label
_atom_site_aniso_U_11
_atom_site_aniso_U_22
_atom_site_aniso_U_33
_atom_site_aniso_U_23
_atom_site_aniso_U_13
_atom_site_aniso_U_12
C1 0.081(2) 0.098(3) 0.0752(19) 0.0132(18) 0.0195(16) -0.044(2)
C2 0.0628(17) 0.095(2) 0.0824(19) -0.0022(17) 0.0292(15) -0.0244(17)
C3 0.0561(14) 0.0649(16) 0.0605(14) -0.0031(12) 0.0155(12) -0.0117(13)
C4 0.0555(13) 0.0441(12) 0.0364(10) -0.0006(9) 0.0052(10) -0.0114(11)
C5 0.0804(18) 0.0471(13) 0.0559(13) -0.0028(11) 0.0095(13) -0.0147(13)
C6 0.105(2) 0.0533(16) 0.081(2) 0.0139(14) 0.0017(18) -0.0340(17)
C7 0.0589(14) 0.0408(11) 0.0340(10) 0.0014(9) 0.0106(10) 0.0016(10)
C8 0.0521(13) 0.0406(11) 0.0403(10) 0.0038(9) 0.0129(10) 0.0013(11)
C9 0.0474(12) 0.0418(11) 0.0406(10) 0.0055(9) 0.0100(9) -0.0002(10)
C10 0.0780(17) 0.0475(13) 0.0556(13) 0.0016(11) 0.0202(12) -0.0102(13)
C11 0.0832(19) 0.0511(14) 0.0729(17) 0.0120(13) 0.0199(15) -0.0172(14)
C12 0.0727(18) 0.0697(17) 0.0642(16) 0.0226(14) 0.0244(14) -0.0078(15)
C13 0.0680(16) 0.0689(17) 0.0523(13) 0.0065(12) 0.0267(12) -0.0001(14)
C14 0.0465(12) 0.0486(13) 0.0428(11) 0.0062(9) 0.0100(10) 0.0011(11)
C15 0.0826(18) 0.0499(13) 0.0601(14) -0.0073(11) 0.0330(13) -0.0113(14)
C16 0.111(3) 0.132(3) 0.133(3) -0.040(3) 0.048(2) 0.035(3)
F1 0.1358(17) 0.145(2) 0.1396(18) 0.0358(15) 0.0456(14) -0.0753(16)
N1 0.0590(11) 0.0381(9) 0.0363(8) -0.0016(7) 0.0201(8) -0.0036(9)
N2 0.0503(10) 0.0395(9) 0.0379(8) 0.0034(7) 0.0149(8) -0.0001(8)
O1 0.0975(13) 0.0466(9) 0.0405(8) -0.0028(7) 0.0271(8) -0.0010(9)
O2 0.0672(11) 0.0539(10) 0.0554(9) -0.0076(7) 0.0296(8) -0.0037(8)

loop_
_atom_type_symbol
_atom_type_description
_atom_type_scat_dispersion_real
_atom_type_scat_dispersion_imag
_atom_type_scat_source
C C 0.0033 0.0016 'International Tables Vol C Tables 4.2.6.8 and 6.1.1.4'
H H 0.0000 0.0000 'International Tables Vol C Tables 4.2.6.8 and 6.1.1.4'
F F 0.0171 0.0103 'International Tables Vol C Tables 4.2.6.8 and 6.1.1.4'
N N 0.0061 0.0033 'International Tables Vol C Tables 4.2.6.8 and 6.1.1.4'
O O 0.0106 0.0060 'International Tables Vol C Tables 4.2.6.8 and 6.1.1.4'

loop_
_geom_angle_atom_site_label_1
_geom_angle_atom_site_label_2
_geom_angle_atom_site_label_3
_geom_angle
_geom_angle_site_symmetry_1
_geom_angle_site_symmetry_3
C2 C1 C6 123.3(3) . .
C2 C1 F1 119.2(3) . .
F1 C1 C6 117.5(3) . .
C1 C2 H2 120.8 . .
C1 C2 C3 118.5(3) . .
C3 C2 H2 120.8 . .
C2 C3 H3 119.8 . .
C2 C3 C4 120.4(3) . .
C4 C3 H3 119.8 . .
C3 C4 C7 122.3(2) . .
C5 C4 C3 119.5(2) . .
C5 C4 C7 118.2(2) . .
C4 C5 H5 120.1 . .
C4 C5 C6 119.8(3) . .
C6 C5 H5 120.1 . .
C1 C6 C5 118.5(3) . .
C1 C6 H6 120.7 . .
C5 C6 H6 120.7 . .
N1 C7 C4 116.10(18) . .
O1 C7 C4 121.51(19) . .
O1 C7 N1 122.4(2) . .
C9 C8 C15 120.50(19) . .
N2 C8 C9 114.99(18) . .
N2 C8 C15 124.50(19) . .
C10 C9 C8 121.4(2) . .
C10 C9 C14 116.6(2) . .
C14 C9 C8 121.94(19) . .
C9 C10 H10 119.0 . .
C11 C10 C9 122.0(2) . .
C11 C10 H10 119.0 . .
C10 C11 H11 120.1 . .
C12 C11 C10 119.9(2) . .
C12 C11 H11 120.1 . .
C11 C12 H12 120.0 . .
C13 C12 C11 120.0(2) . .
C13 C12 H12 120.0 . .
C12 C13 H13 119.6 . .
C12 C13 C14 120.9(2) . .
C14 C13 H13 119.6 . .
C13 C14 C9 120.6(2) . .
O2 C14 C9 122.89(19) . .
O2 C14 C13 116.5(2) . .
C8 C15 H15A 109.1 . .
C8 C15 H15B 109.1 . .
H15A C15 H15B 107.8 . .
C16 C15 C8 112.5(2) . .
C16 C15 H15A 109.1 . .
C16 C15 H15B 109.1 . .
C15 C16 H16A 109.5 . .
C15 C16 H16B 109.5 . .
C15 C16 H16C 109.5 . .
H16A C16 H16B 109.5 . .
H16A C16 H16C 109.5 . .
H16B C16 H16C 109.5 . .
C7 N1 H1 121.9 . .
C7 N1 N2 116.13(16) . .
N2 N1 H1 121.9 . .
C8 N2 N1 122.00(17) . .
C14 O2 H2A 109.5 . .

loop_
_geom_bond_atom_site_label_1
_geom_bond_atom_site_label_2
_geom_bond_distance
_geom_bond_site_symmetry_2
C1 C2 1.345(5) .
C1 C6 1.366(4) .
C1 F1 1.357(3) .
C2 H2 0.9300 .
C2 C3 1.386(4) .
C3 H3 0.9300 .
C3 C4 1.386(3) .
C4 C5 1.385(3) .
C4 C7 1.488(3) .
C5 H5 0.9300 .
C5 C6 1.388(4) .
C6 H6 0.9300 .
C7 N1 1.356(3) .
C7 O1 1.228(2) .
C8 C9 1.473(3) .
C8 C15 1.505(3) .
C8 N2 1.284(3) .
C9 C10 1.399(3) .
C9 C14 1.407(3) .
C10 H10 0.9300 .
C10 C11 1.379(3) .
C11 H11 0.9300 .
C11 C12 1.370(4) .
C12 H12 0.9300 .
C12 C13 1.367(4) .
C13 H13 0.9300 .
C13 C14 1.384(3) .
C14 O2 1.351(3) .
C15 H15A 0.9700 .
C15 H15B 0.9700 .
C15 C16 1.491(4) .
C16 H16A 0.9600 .
C16 H16B 0.9600 .
C16 H16C 0.9600 .
N1 H1 0.8600 .
N1 N2 1.374(2) .
O2 H2A 0.8200 .

loop_
_geom_torsion_atom_site_label_1
_geom_torsion_atom_site_label_2
_geom_torsion_atom_site_label_3
_geom_torsion_atom_site_label_4
_geom_torsion
_geom_torsion_site_symmetry_1
_geom_torsion_site_symmetry_2
_geom_torsion_site_symmetry_3
_geom_torsion_site_symmetry_4
C1 C2 C3 C4 0.1(4) . . . .
C2 C1 C6 C5 -0.9(5) . . . .
C2 C3 C4 C5 -1.1(3) . . . .
C2 C3 C4 C7 179.4(2) . . . .
C3 C4 C5 C6 1.1(3) . . . .
C3 C4 C7 N1 -31.1(3) . . . .
C3 C4 C7 O1 148.3(2) . . . .
C4 C5 C6 C1 -0.2(4) . . . .
C4 C7 N1 N2 -179.71(16) . . . .
C5 C4 C7 N1 149.4(2) . . . .
C5 C4 C7 O1 -31.2(3) . . . .
C6 C1 C2 C3 0.9(5) . . . .
C7 C4 C5 C6 -179.4(2) . . . .
C7 N1 N2 C8 175.84(19) . . . .
C8 C9 C10 C11 -178.0(2) . . . .
C8 C9 C14 C13 179.02(19) . . . .
C8 C9 C14 O2 0.3(3) . . . .
C9 C8 C15 C16 -91.8(3) . . . .
C9 C8 N2 N1 -179.85(16) . . . .
C9 C10 C11 C12 -0.9(4) . . . .
C10 C9 C14 C13 0.0(3) . . . .
C10 C9 C14 O2 -178.8(2) . . . .
C10 C11 C12 C13 -0.4(4) . . . .
C11 C12 C13 C14 1.5(4) . . . .
C12 C13 C14 C9 -1.2(4) . . . .
C12 C13 C14 O2 177.6(2) . . . .
C14 C9 C10 C11 1.1(3) . . . .
C15 C8 C9 C10 5.1(3) . . . .
C15 C8 C9 C14 -173.9(2) . . . .
C15 C8 N2 N1 -0.3(3) . . . .
F1 C1 C2 C3 -179.5(2) . . . .
F1 C1 C6 C5 179.6(2) . . . .
N2 C8 C9 C10 -175.3(2) . . . .
N2 C8 C9 C14 5.7(3) . . . .
N2 C8 C15 C16 88.6(3) . . . .
O1 C7 N1 N2 0.9(3) . . . .
